data_7006431
loop_
_publ_author_name
'Chisholm, M. H.'
'Galucci, J.'
'Krempner, C.'
'Wiggenhorn, C.'

_publ_section_title
;
 Comments on the ring-opening polymerization of morpholine-2,5-dione
 derivatives by various metal catalysts and characterization of the
 products formed in the reactions involving R2SnX2, where X = OPr(i)
 and NMe2 and R = Bu(n), Ph and p-Me2NC6H4.
;
_journal_issue 6
_journal_name_full 'Dalton transactions (Cambridge, England : 2003)'
_journal_page_first 846
_journal_page_last 851
_journal_paper_doi 10.1039/b510580c
_journal_year 2006
_chemical_absolute_configuration ad
_chemical_formula_sum 'C46 H58 N2 O8 Sn2'
_chemical_formula_weight 1004.32
_chemical_name_systematic
;
?
;
_space_group_IT_number 4
_symmetry_cell_setting monoclinic
_symmetry_space_group_name_Hall 'P 2yb'
_symmetry_space_group_name_H-M 'P 1 21 1'
_atom_sites_solution_hydrogens geom
_atom_sites_solution_primary heavy
_atom_sites_solution_secondary difmap
_audit_creation_method SHELXL-97
_cell_angle_alpha 90.00
_cell_angle_beta 96.518(4)
_cell_angle_gamma 90.00
_cell_formula_units_Z 2
_cell_length_a 12.2393(10)
_cell_length_b 14.3304(10)
_cell_length_c 13.4490(10)
_cell_measurement_temperature 200(2)
_cell_volume 2343.6(3)
_computing_cell_refinement 'DENZO (Otwinowski & Minor, 1997)'
_computing_data_collection 'COLLECT (Nonius, 1999)'
_computing_data_reduction 'DENZO (Otwinowski & Minor, 1997)'
_computing_structure_refinement 'SHELXL-97 (Sheldrick, 1997)'
_computing_structure_solution 'SHELXS-97 (Sheldrick, 1997)'
_diffrn_ambient_temperature 203(2)
_diffrn_measured_fraction_theta_full 0.998
_diffrn_measured_fraction_theta_max 0.998
_diffrn_measurement_device_type 'Nonius Kappa CCD'
_diffrn_measurement_method 'phi and omega scans'
_diffrn_radiation_monochromator graphite
_diffrn_radiation_source 'fine-focus sealed tube'
_diffrn_radiation_type MoK\a
_diffrn_radiation_wavelength 0.71073
_diffrn_reflns_av_R_equivalents 0.037
_diffrn_reflns_limit_h_max 15
_diffrn_reflns_limit_h_min -15
_diffrn_reflns_limit_k_max 18
_diffrn_reflns_limit_k_min -18
_diffrn_reflns_limit_l_max 17
_diffrn_reflns_limit_l_min -17
_diffrn_reflns_number 45817
_diffrn_reflns_theta_full 27.49
_diffrn_reflns_theta_max 27.49
_diffrn_reflns_theta_min 2.13
_exptl_absorpt_coefficient_mu 1.117
_exptl_absorpt_correction_T_max 0.809
_exptl_absorpt_correction_T_min 0.662
_exptl_absorpt_correction_type multi-scan
_exptl_absorpt_process_details 'HKL Scalepack (Otwinowski & Minor, 1997)'
_exptl_crystal_colour colorless
_exptl_crystal_density_diffrn 1.423
_exptl_crystal_density_method 'not measured'
_exptl_crystal_description 'irregular chunk'
_exptl_crystal_F_000 1024
_exptl_crystal_size_max 0.35
_exptl_crystal_size_mid 0.27
_exptl_crystal_size_min 0.19
_refine_diff_density_max 0.513
_refine_diff_density_min -0.507
_refine_diff_density_rms 0.057
_refine_ls_abs_structure_details 'Flack H D (1983), Acta Cryst. A39, 876-881'
_refine_ls_abs_structure_Flack 0.000(11)
_refine_ls_extinction_method none
_refine_ls_goodness_of_fit_ref 1.042
_refine_ls_hydrogen_treatment constr
_refine_ls_matrix_type full
_refine_ls_number_parameters 534
_refine_ls_number_reflns 10735
_refine_ls_number_restraints 1
_refine_ls_restrained_S_all 1.041
_refine_ls_R_factor_all 0.0337
_refine_ls_R_factor_gt 0.0247
_refine_ls_shift/su_max 0.1
_refine_ls_shift/su_mean 0.008
_refine_ls_structure_factor_coef Fsqd
_refine_ls_weighting_details 'w=1/[\s^2^(Fo^2^)+(0.0225P)^2^+0.0000P] where P=(Fo^2^+2Fc^2^)/3'
_refine_ls_weighting_scheme calc
_refine_ls_wR_factor_gt 0.0480
_refine_ls_wR_factor_ref 0.0504
_reflns_number_gt 9401
_reflns_number_total 10735
_reflns_threshold_expression >2sigma(I)
_cod_data_source_file b510580c.txt
_cod_data_source_block Chisholm1228
_cod_original_sg_symbol_H-M P2(1)
_cod_database_code 7006431

loop_
_symmetry_equiv_pos_as_xyz
'x, y, z'
'-x, y+1/2, -z'

loop_
_atom_site_label
_atom_site_type_symbol
_atom_site_fract_x
_atom_site_fract_y
_atom_site_fract_z
_atom_site_U_iso_or_equiv
_atom_site_adp_type
_atom_site_occupancy
_atom_site_symmetry_multiplicity
_atom_site_calc_flag
_atom_site_refinement_flags
_atom_site_disorder_assembly
_atom_site_disorder_group
Sn1 Sn 0.679935(11) 0.503264(11) 0.293696(9) 0.02534(4) Uani 1 1 d . . .
Sn2 Sn 0.897827(11) 0.496202(11) 0.124110(10) 0.02646(4) Uani 1 1 d . . .
O1 O 0.73979(14) 0.42519(11) 0.18516(11) 0.0296(4) Uani 1 1 d . . .
O2 O 0.51330(18) 0.26647(16) 0.17671(18) 0.0659(7) Uani 1 1 d . . .
O3 O 0.51991(15) 0.52360(12) 0.40894(13) 0.0372(5) Uani 1 1 d . . .
O4 O 0.35952(14) 0.45678(12) 0.43268(13) 0.0401(4) Uani 1 1 d . . .
O5 O 0.83556(14) 0.57385(11) 0.23347(11) 0.0290(4) Uani 1 1 d . . .
O6 O 0.99099(17) 0.77259(12) 0.16661(14) 0.0462(5) Uani 1 1 d . . .
O7 O 1.03087(14) 0.48791(19) -0.00114(13) 0.0475(5) Uani 1 1 d . . .
O8 O 1.17360(18) 0.56078(14) -0.05579(14) 0.0557(6) Uani 1 1 d . . .
N1 N 1.00528(18) 0.61402(14) 0.13857(15) 0.0281(5) Uani 1 1 d . . .
N2 N 0.56716(17) 0.39038(14) 0.27865(15) 0.0297(5) Uani 1 1 d . . .
C1 C 0.5913(2) 0.61968(18) 0.22872(18) 0.0276(6) Uani 1 1 d . . .
C2 C 0.5765(2) 0.70276(18) 0.2772(2) 0.0380(7) Uani 1 1 d . . .
H2 H 0.6034 0.7089 0.3452 0.046 Uiso 1 1 calc R . .
C3 C 0.5229(2) 0.7770(2) 0.2278(2) 0.0468(8) Uani 1 1 d . . .
H3 H 0.5126 0.8327 0.2624 0.056 Uiso 1 1 calc R . .
C4 C 0.4846(2) 0.7694(2) 0.1284(2) 0.0528(8) Uani 1 1 d . . .
H4 H 0.4495 0.8204 0.0944 0.063 Uiso 1 1 calc R . .
C5 C 0.4975(3) 0.6878(2) 0.0789(2) 0.0538(8) Uani 1 1 d . . .
H5 H 0.4710 0.6827 0.0107 0.065 Uiso 1 1 calc R . .
C6 C 0.5494(2) 0.6124(2) 0.12857(19) 0.0426(7) Uani 1 1 d . . .
H6 H 0.5563 0.5560 0.0943 0.051 Uiso 1 1 calc R . .
C7 C 0.77533(19) 0.46774(16) 0.43035(17) 0.0295(6) Uani 1 1 d . . .
C8 C 0.7905(2) 0.52298(19) 0.51413(18) 0.0489(8) Uani 1 1 d . . .
H8 H 0.7620 0.5840 0.5123 0.059 Uiso 1 1 calc R . .
C9 C 0.8482(3) 0.4887(3) 0.60223(19) 0.0641(9) Uani 1 1 d . . .
H9 H 0.8595 0.5276 0.6588 0.077 Uiso 1 1 calc R . .
C10 C 0.8881(3) 0.4006(2) 0.6076(2) 0.0564(9) Uani 1 1 d . . .
H10 H 0.9265 0.3781 0.6673 0.068 Uiso 1 1 calc R . .
C11 C 0.8719(3) 0.3449(2) 0.5251(2) 0.0563(8) Uani 1 1 d . . .
H11 H 0.8987 0.2834 0.5282 0.068 Uiso 1 1 calc R . .
C12 C 0.8162(2) 0.37839(19) 0.4366(2) 0.0466(8) Uani 1 1 d . . .
H12 H 0.8063 0.3394 0.3801 0.056 Uiso 1 1 calc R . .
C13 C 0.7391(2) 0.26351(19) 0.1340(3) 0.0574(9) Uani 1 1 d . . .
H13A H 0.7925 0.2739 0.0871 0.086 Uiso 1 1 calc R . .
H13B H 0.6906 0.2127 0.1102 0.086 Uiso 1 1 calc R . .
H13C H 0.7770 0.2477 0.1991 0.086 Uiso 1 1 calc R . .
C14 C 0.6720(2) 0.35133(18) 0.14248(19) 0.0345(6) Uani 1 1 d . . .
H14 H 0.6417 0.3704 0.0741 0.041 Uiso 1 1 calc R . .
C15 C 0.5761(2) 0.33264(19) 0.2021(2) 0.0374(7) Uani 1 1 d . . .
C16 C 0.4747(2) 0.37312(18) 0.33606(18) 0.0346(6) Uani 1 1 d . . .
H16 H 0.4083 0.3610 0.2887 0.042 Uiso 1 1 calc R . .
C17 C 0.4555(2) 0.45946(18) 0.39524(18) 0.0329(6) Uani 1 1 d . . .
C18 C 0.3297(2) 0.5365(2) 0.4920(2) 0.0500(8) Uani 1 1 d . . .
H18 H 0.3512 0.5951 0.4606 0.060 Uiso 1 1 calc R . .
C19 C 0.2054(3) 0.5321(3) 0.4886(2) 0.0727(11) Uani 1 1 d . . .
H19A H 0.1728 0.5288 0.4195 0.109 Uiso 1 1 calc R . .
H19B H 0.1791 0.5876 0.5198 0.109 Uiso 1 1 calc R . .
H19C H 0.1848 0.4772 0.5243 0.109 Uiso 1 1 calc R . .
C20 C 0.3883(3) 0.5292(2) 0.5966(2) 0.0646(11) Uani 1 1 d . . .
H20A H 0.3674 0.4715 0.6271 0.097 Uiso 1 1 calc R . .
H20B H 0.3680 0.5817 0.6361 0.097 Uiso 1 1 calc R . .
H20C H 0.4671 0.5296 0.5938 0.097 Uiso 1 1 calc R . .
C21 C 0.4954(2) 0.28648(19) 0.4074(2) 0.0472(7) Uani 1 1 d . . .
H21 H 0.5441 0.2433 0.3755 0.057 Uiso 1 1 calc R . .
C22 C 0.3907(3) 0.2341(2) 0.4187(3) 0.0644(10) Uani 1 1 d . . .
H22A H 0.4079 0.1778 0.4572 0.097 Uiso 1 1 calc R . .
H22B H 0.3546 0.2178 0.3531 0.097 Uiso 1 1 calc R . .
H22C H 0.3423 0.2732 0.4531 0.097 Uiso 1 1 calc R . .
C23 C 0.5543(3) 0.3116(2) 0.5102(2) 0.0655(10) Uani 1 1 d . . .
H23A H 0.5066 0.3502 0.5459 0.098 Uiso 1 1 calc R . .
H23B H 0.6212 0.3457 0.5020 0.098 Uiso 1 1 calc R . .
H23C H 0.5726 0.2550 0.5479 0.098 Uiso 1 1 calc R . .
C24 C 0.79350(17) 0.5118(2) -0.01178(16) 0.0312(5) Uani 1 1 d . . .
C25 C 0.7312(2) 0.5904(2) -0.0293(2) 0.0495(8) Uani 1 1 d . . .
H25 H 0.7350 0.6373 0.0199 0.059 Uiso 1 1 calc R . .
C26 C 0.6624(3) 0.6030(3) -0.1178(3) 0.0682(10) Uani 1 1 d . . .
H26 H 0.6203 0.6577 -0.1285 0.082 Uiso 1 1 calc R . .
C27 C 0.6568(3) 0.5340(3) -0.1893(2) 0.0693(12) Uani 1 1 d . . .
H27 H 0.6099 0.5414 -0.2492 0.083 Uiso 1 1 calc R . .
C28 C 0.7177(3) 0.4561(3) -0.1744(3) 0.0644(10) Uani 1 1 d . . .
H28 H 0.7134 0.4096 -0.2240 0.077 Uiso 1 1 calc R . .
C29 C 0.7869(3) 0.4440(2) -0.0863(2) 0.0538(8) Uani 1 1 d . . .
H29 H 0.8297 0.3895 -0.0769 0.065 Uiso 1 1 calc R . .
C30 C 0.9907(2) 0.38105(19) 0.1849(2) 0.0431(8) Uani 1 1 d . . .
C31 C 1.0162(3) 0.3761(2) 0.2885(3) 0.0646(10) Uani 1 1 d . . .
H31 H 0.9922 0.4227 0.3302 0.078 Uiso 1 1 calc R . .
C32 C 1.0779(4) 0.3007(3) 0.3292(4) 0.1099(18) Uani 1 1 d . . .
H32 H 1.0958 0.2966 0.3989 0.132 Uiso 1 1 calc R . .
C33 C 1.1120(4) 0.2343(4) 0.2703(6) 0.144(3) Uani 1 1 d . . .
H33 H 1.1546 0.1846 0.2991 0.173 Uiso 1 1 calc R . .
C34 C 1.0860(4) 0.2374(3) 0.1693(5) 0.119(2) Uani 1 1 d . . .
H34 H 1.1078 0.1886 0.1292 0.143 Uiso 1 1 calc R . .
C35 C 1.0273(2) 0.3126(2) 0.1255(3) 0.0672(10) Uani 1 1 d . . .
H35 H 1.0126 0.3166 0.0554 0.081 Uiso 1 1 calc R . .
C36 C 0.8896(3) 0.7035(2) 0.3421(2) 0.0558(9) Uani 1 1 d . . .
H36A H 0.8240 0.6994 0.3762 0.084 Uiso 1 1 calc R . .
H36B H 0.9146 0.7678 0.3424 0.084 Uiso 1 1 calc R . .
H36C H 0.9468 0.6646 0.3763 0.084 Uiso 1 1 calc R . .
C37 C 0.8635(2) 0.67045(17) 0.23506(18) 0.0337(6) Uani 1 1 d . . .
H37 H 0.7989 0.7058 0.2041 0.040 Uiso 1 1 calc R . .
C38 C 0.9608(2) 0.69091(18) 0.17563(18) 0.0318(6) Uani 1 1 d . . .
C39 C 1.0988(2) 0.62667(17) 0.08305(17) 0.0311(6) Uani 1 1 d . . .
H39 H 1.0921 0.6882 0.0494 0.037 Uiso 1 1 calc R . .
C40 C 1.0952(2) 0.5512(2) 0.0034(2) 0.0371(6) Uani 1 1 d . . .
C41 C 1.1851(3) 0.4840(3) -0.1271(2) 0.0760(11) Uani 1 1 d . . .
H41 H 1.1526 0.4252 -0.1053 0.091 Uiso 1 1 calc R . .
C42 C 1.1312(4) 0.5155(4) -0.2264(3) 0.118(2) Uani 1 1 d . . .
H42A H 1.0532 0.5249 -0.2227 0.177 Uiso 1 1 calc R . .
H42B H 1.1410 0.4684 -0.2764 0.177 Uiso 1 1 calc R . .
H42C H 1.1641 0.5736 -0.2448 0.177 Uiso 1 1 calc R . .
C43 C 1.3062(4) 0.4754(5) -0.1302(4) 0.158(3) Uani 1 1 d . . .
H43A H 1.3203 0.4313 -0.1820 0.238 Uiso 1 1 calc R . .
H43B H 1.3405 0.4534 -0.0660 0.238 Uiso 1 1 calc R . .
H43C H 1.3363 0.5358 -0.1449 0.238 Uiso 1 1 calc R . .
C44 C 1.2136(2) 0.6214(2) 0.1470(2) 0.0426(7) Uani 1 1 d . . .
H44 H 1.2692 0.6397 0.1027 0.051 Uiso 1 1 calc R . .
C45 C 1.2426(2) 0.5235(2) 0.1845(2) 0.0577(9) Uani 1 1 d . . .
H45A H 1.3163 0.5233 0.2197 0.086 Uiso 1 1 calc R . .
H45B H 1.2395 0.4810 0.1280 0.086 Uiso 1 1 calc R . .
H45C H 1.1906 0.5036 0.2295 0.086 Uiso 1 1 calc R . .
C46 C 1.2226(3) 0.6909(2) 0.2337(2) 0.0604(9) Uani 1 1 d . . .
H46A H 1.1696 0.6748 0.2794 0.091 Uiso 1 1 calc R . .
H46B H 1.2076 0.7534 0.2079 0.091 Uiso 1 1 calc R . .
H46C H 1.2962 0.6887 0.2689 0.091 Uiso 1 1 calc R . .

loop_
_atom_site_aniso_label
_atom_site_aniso_U_11
_atom_site_aniso_U_22
_atom_site_aniso_U_33
_atom_site_aniso_U_23
_atom_site_aniso_U_13
_atom_site_aniso_U_12
Sn1 0.02903(8) 0.02327(8) 0.02345(7) -0.00091(9) 0.00186(6) -0.00164(12)
Sn2 0.02577(8) 0.02367(8) 0.02986(8) -0.00306(10) 0.00289(6) 0.00038(10)
O1 0.0325(10) 0.0242(9) 0.0325(9) -0.0059(7) 0.0058(8) -0.0075(8)
O2 0.0543(15) 0.0671(16) 0.0807(17) -0.0403(13) 0.0276(13) -0.0371(12)
O3 0.0431(10) 0.0350(13) 0.0349(9) 0.0002(8) 0.0103(8) -0.0080(9)
O4 0.0383(11) 0.0433(11) 0.0412(10) 0.0029(8) 0.0152(9) 0.0015(8)
O5 0.0314(10) 0.0257(9) 0.0312(9) -0.0071(7) 0.0092(8) -0.0047(8)
O6 0.0550(13) 0.0261(11) 0.0619(12) -0.0018(9) 0.0260(10) -0.0063(9)
O7 0.0387(10) 0.0558(14) 0.0514(10) -0.0205(12) 0.0201(8) -0.0081(12)
O8 0.0715(15) 0.0488(13) 0.0539(12) -0.0020(10) 0.0380(11) 0.0025(11)
N1 0.0270(12) 0.0247(11) 0.0331(12) -0.0003(9) 0.0052(10) -0.0015(9)
N2 0.0284(12) 0.0299(12) 0.0316(12) -0.0019(10) 0.0063(10) -0.0043(9)
C1 0.0251(14) 0.0283(15) 0.0299(14) 0.0017(12) 0.0054(11) -0.0005(11)
C2 0.0424(17) 0.0369(17) 0.0344(15) 0.0013(12) 0.0032(12) 0.0043(13)
C3 0.053(2) 0.0324(16) 0.0556(19) 0.0045(14) 0.0081(15) 0.0120(14)
C4 0.0475(19) 0.055(2) 0.0568(19) 0.0253(16) 0.0092(16) 0.0217(16)
C5 0.053(2) 0.072(2) 0.0348(15) 0.0084(16) -0.0032(14) 0.0185(17)
C6 0.0424(17) 0.0496(18) 0.0344(15) -0.0043(13) -0.0020(12) 0.0094(14)
C7 0.0285(13) 0.0331(15) 0.0264(12) 0.0018(10) 0.0016(10) -0.0018(10)
C8 0.0668(19) 0.0381(19) 0.0393(15) -0.0054(12) -0.0046(13) 0.0123(14)
C9 0.093(2) 0.058(2) 0.0350(14) -0.0095(18) -0.0211(14) 0.006(2)
C10 0.064(2) 0.058(2) 0.0429(17) 0.0081(16) -0.0146(15) 0.0131(17)
C11 0.072(2) 0.0438(18) 0.0499(18) 0.0043(15) -0.0062(16) 0.0158(16)
C12 0.059(2) 0.0327(16) 0.0447(16) -0.0033(13) -0.0098(14) 0.0087(14)
C13 0.0446(18) 0.0379(17) 0.092(2) -0.0277(16) 0.0183(17) -0.0122(15)
C14 0.0355(15) 0.0344(14) 0.0336(14) -0.0097(11) 0.0042(12) -0.0103(12)
C15 0.0351(16) 0.0386(17) 0.0387(16) -0.0077(13) 0.0052(12) -0.0088(13)
C16 0.0295(14) 0.0361(16) 0.0391(15) -0.0008(12) 0.0071(12) -0.0037(12)
C17 0.0385(16) 0.0361(15) 0.0238(13) 0.0065(11) 0.0016(12) 0.0048(13)
C18 0.059(2) 0.0478(18) 0.0481(17) 0.0009(14) 0.0269(15) 0.0069(14)
C19 0.066(2) 0.091(3) 0.066(2) -0.0040(18) 0.0277(17) 0.0193(19)
C20 0.079(2) 0.074(3) 0.0436(16) -0.0113(16) 0.0171(15) 0.0009(18)
C21 0.0480(18) 0.0317(15) 0.066(2) 0.0119(14) 0.0232(16) 0.0023(13)
C22 0.074(3) 0.046(2) 0.077(2) 0.0066(18) 0.0243(19) -0.0197(18)
C23 0.063(2) 0.062(2) 0.070(2) 0.0418(19) -0.0005(18) -0.0073(18)
C24 0.0267(11) 0.0352(16) 0.0319(11) 0.0020(13) 0.0040(9) -0.0024(13)
C25 0.0452(18) 0.060(2) 0.0430(17) -0.0003(14) 0.0055(14) 0.0136(15)
C26 0.047(2) 0.086(3) 0.072(2) 0.019(2) 0.0069(18) 0.0277(18)
C27 0.052(2) 0.109(4) 0.0437(18) 0.019(2) -0.0088(16) -0.007(2)
C28 0.080(3) 0.067(2) 0.0417(18) -0.0003(17) -0.0135(17) -0.013(2)
C29 0.077(2) 0.0456(18) 0.0349(16) 0.0043(14) -0.0099(15) -0.0008(16)
C30 0.0221(15) 0.0288(16) 0.077(2) 0.0084(15) -0.0023(15) -0.0020(12)
C31 0.044(2) 0.058(2) 0.087(2) 0.0295(19) -0.0113(18) -0.0029(16)
C32 0.077(3) 0.081(3) 0.159(4) 0.066(3) -0.040(3) 0.004(3)
C33 0.073(4) 0.048(3) 0.297(10) 0.058(5) -0.041(5) 0.004(2)
C34 0.054(3) 0.044(3) 0.253(7) -0.027(4) -0.009(4) 0.014(2)
C35 0.0368(18) 0.0354(19) 0.128(3) -0.019(2) 0.003(2) 0.0041(15)
C36 0.066(2) 0.0498(19) 0.0567(19) -0.0257(15) 0.0282(16) -0.0252(16)
C37 0.0339(15) 0.0236(13) 0.0451(15) -0.0085(11) 0.0113(12) -0.0048(11)
C38 0.0336(15) 0.0278(15) 0.0339(14) -0.0022(11) 0.0039(11) -0.0044(12)
C39 0.0334(14) 0.0293(14) 0.0319(13) 0.0047(11) 0.0091(11) -0.0025(11)
C40 0.0359(16) 0.0427(17) 0.0347(14) 0.0071(13) 0.0133(13) 0.0067(13)
C41 0.098(3) 0.068(3) 0.072(2) -0.020(2) 0.056(2) -0.008(2)
C42 0.111(3) 0.143(5) 0.098(3) -0.077(4) 0.005(3) -0.004(4)
C43 0.138(4) 0.215(7) 0.129(4) -0.052(5) 0.048(3) 0.090(5)
C44 0.0331(15) 0.0523(18) 0.0431(16) 0.0111(14) 0.0078(12) -0.0052(13)
C45 0.0414(16) 0.066(2) 0.0632(18) 0.0150(16) -0.0042(14) 0.0028(15)
C46 0.051(2) 0.067(2) 0.061(2) -0.0025(17) -0.0060(16) -0.0209(17)

loop_
_atom_type_symbol
_atom_type_description
_atom_type_scat_dispersion_real
_atom_type_scat_dispersion_imag
_atom_type_scat_source
C C 0.0033 0.0016 'International Tables Vol C Tables 4.2.6.8 and 6.1.1.4'
H H 0.0000 0.0000 'International Tables Vol C Tables 4.2.6.8 and 6.1.1.4'
N N 0.0061 0.0033 'International Tables Vol C Tables 4.2.6.8 and 6.1.1.4'
O O 0.0106 0.0060 'International Tables Vol C Tables 4.2.6.8 and 6.1.1.4'
Sn Sn -0.6537 1.4246 'International Tables Vol C Tables 4.2.6.8 and 6.1.1.4'

loop_
_geom_angle_atom_site_label_1
_geom_angle_atom_site_label_2
_geom_angle_atom_site_label_3
_geom_angle
_geom_angle_site_symmetry_1
_geom_angle_site_symmetry_3
_geom_angle_publ_flag
O1 Sn1 N2 78.24(7) . . ?
O1 Sn1 C1 110.16(8) . . ?
N2 Sn1 C1 105.27(8) . . ?
O1 Sn1 C7 106.31(8) . . ?
N2 Sn1 C7 100.81(8) . . ?
C1 Sn1 C7 138.53(9) . . ?
O1 Sn1 O5 67.86(6) . . ?
N2 Sn1 O5 146.04(7) . . ?
C1 Sn1 O5 85.25(8) . . ?
C7 Sn1 O5 90.79(8) . . ?
O5 Sn2 C30 111.85(10) . . ?
O5 Sn2 C24 108.87(8) . . ?
C30 Sn2 C24 131.34(12) . . ?
O5 Sn2 N1 77.39(7) . . ?
C30 Sn2 N1 106.45(8) . . ?
C24 Sn2 N1 107.44(9) . . ?
O5 Sn2 O1 66.94(6) . . ?
C30 Sn2 O1 87.48(9) . . ?
C24 Sn2 O1 84.84(7) . . ?
N1 Sn2 O1 144.33(7) . . ?
O5 Sn2 O7 146.91(8) . . ?
C30 Sn2 O7 81.90(11) . . ?
C24 Sn2 O7 78.27(7) . . ?
N1 Sn2 O7 69.75(8) . . ?
O1 Sn2 O7 145.77(6) . . ?
C14 O1 Sn1 117.12(14) . . ?
C14 O1 Sn2 129.00(13) . . ?
Sn1 O1 Sn2 112.29(7) . . ?
C17 O4 C18 118.0(2) . . ?
C37 O5 Sn2 115.35(14) . . ?
C37 O5 Sn1 127.42(14) . . ?
Sn2 O5 Sn1 112.90(7) . . ?
C40 O7 Sn2 114.07(17) . . ?
C40 O8 C41 116.3(2) . . ?
C38 N1 C39 117.7(2) . . ?
C38 N1 Sn2 114.15(17) . . ?
C39 N1 Sn2 124.55(16) . . ?
C15 N2 C16 116.0(2) . . ?
C15 N2 Sn1 115.89(17) . . ?
C16 N2 Sn1 127.81(16) . . ?
C2 C1 C6 118.0(2) . . ?
C2 C1 Sn1 124.90(19) . . ?
C6 C1 Sn1 117.08(19) . . ?
C3 C2 C1 121.2(3) . . ?
C3 C2 H2 119.4 . . ?
C1 C2 H2 119.4 . . ?
C4 C3 C2 120.0(3) . . ?
C4 C3 H3 120.0 . . ?
C2 C3 H3 120.0 . . ?
C5 C4 C3 120.0(3) . . ?
C5 C4 H4 120.0 . . ?
C3 C4 H4 120.0 . . ?
C4 C5 C6 120.3(3) . . ?
C4 C5 H5 119.9 . . ?
C6 C5 H5 119.9 . . ?
C5 C6 C1 120.5(3) . . ?
C5 C6 H6 119.7 . . ?
C1 C6 H6 119.7 . . ?
C8 C7 C12 118.3(2) . . ?
C8 C7 Sn1 125.59(18) . . ?
C12 C7 Sn1 115.88(18) . . ?
C7 C8 C9 120.1(3) . . ?
C7 C8 H8 119.9 . . ?
C9 C8 H8 119.9 . . ?
C10 C9 C8 121.2(3) . . ?
C10 C9 H9 119.4 . . ?
C8 C9 H9 119.4 . . ?
C9 C10 C11 119.0(3) . . ?
C9 C10 H10 120.5 . . ?
C11 C10 H10 120.5 . . ?
C10 C11 C12 120.5(3) . . ?
C10 C11 H11 119.8 . . ?
C12 C11 H11 119.8 . . ?
C7 C12 C11 120.9(3) . . ?
C7 C12 H12 119.5 . . ?
C11 C12 H12 119.5 . . ?
C14 C13 H13A 109.5 . . ?
C14 C13 H13B 109.5 . . ?
H13A C13 H13B 109.5 . . ?
C14 C13 H13C 109.5 . . ?
H13A C13 H13C 109.5 . . ?
H13B C13 H13C 109.5 . . ?
O1 C14 C13 110.6(2) . . ?
O1 C14 C15 111.6(2) . . ?
C13 C14 C15 110.6(2) . . ?
O1 C14 H14 108.0 . . ?
C13 C14 H14 108.0 . . ?
C15 C14 H14 108.0 . . ?
O2 C15 N2 125.6(3) . . ?
O2 C15 C14 118.7(2) . . ?
N2 C15 C14 115.7(2) . . ?
N2 C16 C17 108.5(2) . . ?
N2 C16 C21 112.0(2) . . ?
C17 C16 C21 110.5(2) . . ?
N2 C16 H16 108.5 . . ?
C17 C16 H16 108.5 . . ?
C21 C16 H16 108.5 . . ?
O3 C17 O4 123.5(2) . . ?
O3 C17 C16 124.5(2) . . ?
O4 C17 C16 112.0(2) . . ?
O4 C18 C20 109.5(2) . . ?
O4 C18 C19 105.2(2) . . ?
C20 C18 C19 113.2(2) . . ?
O4 C18 H18 109.6 . . ?
C20 C18 H18 109.6 . . ?
C19 C18 H18 109.6 . . ?
C18 C19 H19A 109.5 . . ?
C18 C19 H19B 109.5 . . ?
H19A C19 H19B 109.5 . . ?
C18 C19 H19C 109.5 . . ?
H19A C19 H19C 109.5 . . ?
H19B C19 H19C 109.5 . . ?
C18 C20 H20A 109.5 . . ?
C18 C20 H20B 109.5 . . ?
H20A C20 H20B 109.5 . . ?
C18 C20 H20C 109.5 . . ?
H20A C20 H20C 109.5 . . ?
H20B C20 H20C 109.5 . . ?
C22 C21 C23 110.2(3) . . ?
C22 C21 C16 112.0(2) . . ?
C23 C21 C16 113.1(2) . . ?
C22 C21 H21 107.1 . . ?
C23 C21 H21 107.1 . . ?
C16 C21 H21 107.1 . . ?
C21 C22 H22A 109.5 . . ?
C21 C22 H22B 109.5 . . ?
H22A C22 H22B 109.5 . . ?
C21 C22 H22C 109.5 . . ?
H22A C22 H22C 109.5 . . ?
H22B C22 H22C 109.5 . . ?
C21 C23 H23A 109.5 . . ?
C21 C23 H23B 109.5 . . ?
H23A C23 H23B 109.5 . . ?
C21 C23 H23C 109.5 . . ?
H23A C23 H23C 109.5 . . ?
H23B C23 H23C 109.5 . . ?
C25 C24 C29 117.8(2) . . ?
C25 C24 Sn2 120.4(2) . . ?
C29 C24 Sn2 121.8(2) . . ?
C24 C25 C26 121.8(3) . . ?
C24 C25 H25 119.1 . . ?
C26 C25 H25 119.1 . . ?
C27 C26 C25 118.9(3) . . ?
C27 C26 H26 120.6 . . ?
C25 C26 H26 120.6 . . ?
C28 C27 C26 120.6(3) . . ?
C28 C27 H27 119.7 . . ?
C26 C27 H27 119.7 . . ?
C27 C28 C29 120.4(3) . . ?
C27 C28 H28 119.8 . . ?
C29 C28 H28 119.8 . . ?
C28 C29 C24 120.5(3) . . ?
C28 C29 H29 119.8 . . ?
C24 C29 H29 119.8 . . ?
C35 C30 C31 119.7(3) . . ?
C35 C30 Sn2 122.0(3) . . ?
C31 C30 Sn2 118.4(2) . . ?
C30 C31 C32 118.8(4) . . ?
C30 C31 H31 120.6 . . ?
C32 C31 H31 120.6 . . ?
C33 C32 C31 120.8(5) . . ?
C33 C32 H32 119.6 . . ?
C31 C32 H32 119.6 . . ?
C32 C33 C34 121.1(5) . . ?
C32 C33 H33 119.5 . . ?
C34 C33 H33 119.5 . . ?
C33 C34 C35 120.0(5) . . ?
C33 C34 H34 120.0 . . ?
C35 C34 H34 120.0 . . ?
C30 C35 C34 119.6(4) . . ?
C30 C35 H35 120.2 . . ?
C34 C35 H35 120.2 . . ?
C37 C36 H36A 109.5 . . ?
C37 C36 H36B 109.5 . . ?
H36A C36 H36B 109.5 . . ?
C37 C36 H36C 109.5 . . ?
H36A C36 H36C 109.5 . . ?
H36B C36 H36C 109.5 . . ?
O5 C37 C36 110.0(2) . . ?
O5 C37 C38 112.09(19) . . ?
C36 C37 C38 110.0(2) . . ?
O5 C37 H37 108.2 . . ?
C36 C37 H37 108.2 . . ?
C38 C37 H37 108.2 . . ?
O6 C38 N1 126.8(2) . . ?
O6 C38 C37 119.3(2) . . ?
N1 C38 C37 113.9(2) . . ?
N1 C39 C40 108.2(2) . . ?
N1 C39 C44 115.1(2) . . ?
C40 C39 C44 107.9(2) . . ?
N1 C39 H39 108.5 . . ?
C40 C39 H39 108.5 . . ?
C44 C39 H39 108.5 . . ?
O7 C40 O8 124.4(3) . . ?
O7 C40 C39 122.8(2) . . ?
O8 C40 C39 112.7(2) . . ?
O8 C41 C42 107.0(3) . . ?
O8 C41 C43 104.4(3) . . ?
C42 C41 C43 109.9(3) . . ?
O8 C41 H41 111.8 . . ?
C42 C41 H41 111.8 . . ?
C43 C41 H41 111.8 . . ?
C41 C42 H42A 109.5 . . ?
C41 C42 H42B 109.5 . . ?
H42A C42 H42B 109.5 . . ?
C41 C42 H42C 109.5 . . ?
H42A C42 H42C 109.5 . . ?
H42B C42 H42C 109.5 . . ?
C41 C43 H43A 109.5 . . ?
C41 C43 H43B 109.5 . . ?
H43A C43 H43B 109.5 . . ?
C41 C43 H43C 109.5 . . ?
H43A C43 H43C 109.5 . . ?
H43B C43 H43C 109.5 . . ?
C45 C44 C46 110.8(2) . . ?
C45 C44 C39 112.9(2) . . ?
C46 C44 C39 111.8(2) . . ?
C45 C44 H44 107.0 . . ?
C46 C44 H44 107.0 . . ?
C39 C44 H44 107.0 . . ?
C44 C45 H45A 109.5 . . ?
C44 C45 H45B 109.5 . . ?
H45A C45 H45B 109.5 . . ?
C44 C45 H45C 109.5 . . ?
H45A C45 H45C 109.5 . . ?
H45B C45 H45C 109.5 . . ?
C44 C46 H46A 109.5 . . ?
C44 C46 H46B 109.5 . . ?
H46A C46 H46B 109.5 . . ?
C44 C46 H46C 109.5 . . ?
H46A C46 H46C 109.5 . . ?
H46B C46 H46C 109.5 . . ?

loop_
_geom_bond_atom_site_label_1
_geom_bond_atom_site_label_2
_geom_bond_distance
_geom_bond_site_symmetry_2
_geom_bond_publ_flag
Sn1 O1 2.0401(15) . ?
Sn1 N2 2.121(2) . ?
Sn1 C1 2.123(3) . ?
Sn1 C7 2.124(2) . ?
Sn1 O5 2.3785(16) . ?
Sn2 O5 2.0583(15) . ?
Sn2 C30 2.115(3) . ?
Sn2 C24 2.119(2) . ?
Sn2 N1 2.135(2) . ?
Sn2 O1 2.4108(16) . ?
Sn2 O7 2.4750(16) . ?
O1 C14 1.425(3) . ?
O2 C15 1.244(3) . ?
O3 C17 1.212(3) . ?
O4 C17 1.330(3) . ?
O4 C18 1.463(3) . ?
O5 C37 1.425(3) . ?
O6 C38 1.238(3) . ?
O7 C40 1.198(3) . ?
O8 C40 1.322(3) . ?
O8 C41 1.476(4) . ?
N1 C38 1.349(3) . ?
N1 C39 1.447(3) . ?
N2 C15 1.335(3) . ?
N2 C16 1.461(3) . ?
C1 C2 1.379(4) . ?
C1 C6 1.390(3) . ?
C2 C3 1.380(4) . ?
C2 H2 0.9400 . ?
C3 C4 1.370(4) . ?
C3 H3 0.9400 . ?
C4 C5 1.363(4) . ?
C4 H4 0.9400 . ?
C5 C6 1.386(4) . ?
C5 H5 0.9400 . ?
C6 H6 0.9400 . ?
C7 C8 1.372(3) . ?
C7 C12 1.374(3) . ?
C8 C9 1.398(4) . ?
C8 H8 0.9400 . ?
C9 C10 1.353(5) . ?
C9 H9 0.9400 . ?
C10 C11 1.363(4) . ?
C10 H10 0.9400 . ?
C11 C12 1.389(4) . ?
C11 H11 0.9400 . ?
C12 H12 0.9400 . ?
C13 C14 1.514(4) . ?
C13 H13A 0.9700 . ?
C13 H13B 0.9700 . ?
C13 H13C 0.9700 . ?
C14 C15 1.518(4) . ?
C14 H14 0.9900 . ?
C16 C17 1.504(4) . ?
C16 C21 1.572(3) . ?
C16 H16 0.9900 . ?
C18 C20 1.507(4) . ?
C18 C19 1.518(4) . ?
C18 H18 0.9900 . ?
C19 H19A 0.9700 . ?
C19 H19B 0.9700 . ?
C19 H19C 0.9700 . ?
C20 H20A 0.9700 . ?
C20 H20B 0.9700 . ?
C20 H20C 0.9700 . ?
C21 C22 1.508(4) . ?
C21 C23 1.528(4) . ?
C21 H21 0.9900 . ?
C22 H22A 0.9700 . ?
C22 H22B 0.9700 . ?
C22 H22C 0.9700 . ?
C23 H23A 0.9700 . ?
C23 H23B 0.9700 . ?
C23 H23C 0.9700 . ?
C24 C25 1.365(4) . ?
C24 C29 1.392(4) . ?
C25 C26 1.390(4) . ?
C25 H25 0.9400 . ?
C26 C27 1.376(5) . ?
C26 H26 0.9400 . ?
C27 C28 1.345(5) . ?
C27 H27 0.9400 . ?
C28 C29 1.387(4) . ?
C28 H28 0.9400 . ?
C29 H29 0.9400 . ?
C30 C35 1.371(4) . ?
C30 C31 1.395(4) . ?
C31 C32 1.394(5) . ?
C31 H31 0.9400 . ?
C32 C33 1.335(8) . ?
C32 H32 0.9400 . ?
C33 C34 1.359(8) . ?
C33 H33 0.9400 . ?
C34 C35 1.390(5) . ?
C34 H34 0.9400 . ?
C35 H35 0.9400 . ?
C36 C37 1.515(3) . ?
C36 H36A 0.9700 . ?
C36 H36B 0.9700 . ?
C36 H36C 0.9700 . ?
C37 C38 1.536(4) . ?
C37 H37 0.9900 . ?
C39 C40 1.519(4) . ?
C39 C44 1.564(3) . ?
C39 H39 0.9900 . ?
C41 C42 1.492(5) . ?
C41 C43 1.492(5) . ?
C41 H41 0.9900 . ?
C42 H42A 0.9700 . ?
C42 H42B 0.9700 . ?
C42 H42C 0.9700 . ?
C43 H43A 0.9700 . ?
C43 H43B 0.9700 . ?
C43 H43C 0.9700 . ?
C44 C45 1.520(4) . ?
C44 C46 1.528(4) . ?
C44 H44 0.9900 . ?
C45 H45A 0.9700 . ?
C45 H45B 0.9700 . ?
C45 H45C 0.9700 . ?
C46 H46A 0.9700 . ?
C46 H46B 0.9700 . ?
C46 H46C 0.9700 . ?

loop_
_geom_torsion_atom_site_label_1
_geom_torsion_atom_site_label_2
_geom_torsion_atom_site_label_3
_geom_torsion_atom_site_label_4
_geom_torsion
_geom_torsion_site_symmetry_1
_geom_torsion_site_symmetry_2
_geom_torsion_site_symmetry_3
_geom_torsion_site_symmetry_4
_geom_torsion_publ_flag
N2 Sn1 O1 C14 11.17(16) . . . . ?
C1 Sn1 O1 C14 -90.95(17) . . . . ?
C7 Sn1 O1 C14 109.15(17) . . . . ?
O5 Sn1 O1 C14 -166.80(17) . . . . ?
N2 Sn1 O1 Sn2 178.11(9) . . . . ?
C1 Sn1 O1 Sn2 75.99(10) . . . . ?
C7 Sn1 O1 Sn2 -83.91(9) . . . . ?
O5 Sn1 O1 Sn2 0.14(7) . . . . ?
O5 Sn2 O1 C14 164.8(2) . . . . ?
C30 Sn2 O1 C14 -80.1(2) . . . . ?
C24 Sn2 O1 C14 51.8(2) . . . . ?
N1 Sn2 O1 C14 164.76(18) . . . . ?
O7 Sn2 O1 C14 -8.5(2) . . . . ?
O5 Sn2 O1 Sn1 -0.16(8) . . . . ?
C30 Sn2 O1 Sn1 114.90(11) . . . . ?
C24 Sn2 O1 Sn1 -113.21(10) . . . . ?
N1 Sn2 O1 Sn1 -0.24(16) . . . . ?
O7 Sn2 O1 Sn1 -173.50(9) . . . . ?
C30 Sn2 O5 C37 124.51(17) . . . . ?
C24 Sn2 O5 C37 -82.73(17) . . . . ?
N1 Sn2 O5 C37 21.63(16) . . . . ?
O1 Sn2 O5 C37 -158.32(17) . . . . ?
O7 Sn2 O5 C37 14.8(2) . . . . ?
C30 Sn2 O5 Sn1 -77.02(11) . . . . ?
C24 Sn2 O5 Sn1 75.73(10) . . . . ?
N1 Sn2 O5 Sn1 -179.90(9) . . . . ?
O1 Sn2 O5 Sn1 0.14(7) . . . . ?
O7 Sn2 O5 Sn1 173.27(9) . . . . ?
O1 Sn1 O5 C37 155.15(19) . . . . ?
N2 Sn1 O5 C37 151.59(18) . . . . ?
C1 Sn1 O5 C37 41.12(19) . . . . ?
C7 Sn1 O5 C37 -97.54(18) . . . . ?
O1 Sn1 O5 Sn2 -0.17(8) . . . . ?
N2 Sn1 O5 Sn2 -3.72(16) . . . . ?
C1 Sn1 O5 Sn2 -114.19(10) . . . . ?
C7 Sn1 O5 Sn2 107.15(9) . . . . ?
O5 Sn2 O7 C40 8.1(3) . . . . ?
C30 Sn2 O7 C40 -109.9(2) . . . . ?
C24 Sn2 O7 C40 114.8(2) . . . . ?
N1 Sn2 O7 C40 1.0(2) . . . . ?
O1 Sn2 O7 C40 176.86(17) . . . . ?
O5 Sn2 N1 C38 -23.96(17) . . . . ?
C30 Sn2 N1 C38 -133.32(18) . . . . ?
C24 Sn2 N1 C38 82.13(18) . . . . ?
O1 Sn2 N1 C38 -23.9(2) . . . . ?
O7 Sn2 N1 C38 152.08(19) . . . . ?
O5 Sn2 N1 C39 178.2(2) . . . . ?
C30 Sn2 N1 C39 68.8(2) . . . . ?
C24 Sn2 N1 C39 -75.7(2) . . . . ?
O1 Sn2 N1 C39 178.25(15) . . . . ?
O7 Sn2 N1 C39 -5.79(17) . . . . ?
O1 Sn1 N2 C15 -8.83(19) . . . . ?
C1 Sn1 N2 C15 99.1(2) . . . . ?
C7 Sn1 N2 C15 -113.44(19) . . . . ?
O5 Sn1 N2 C15 -5.5(3) . . . . ?
O1 Sn1 N2 C16 177.3(2) . . . . ?
C1 Sn1 N2 C16 -74.7(2) . . . . ?
C7 Sn1 N2 C16 72.7(2) . . . . ?
O5 Sn1 N2 C16 -179.29(16) . . . . ?
O1 Sn1 C1 C2 -153.9(2) . . . . ?
N2 Sn1 C1 C2 123.2(2) . . . . ?
C7 Sn1 C1 C2 -3.8(3) . . . . ?
O5 Sn1 C1 C2 -89.6(2) . . . . ?
O1 Sn1 C1 C6 23.2(2) . . . . ?
N2 Sn1 C1 C6 -59.7(2) . . . . ?
C7 Sn1 C1 C6 173.28(18) . . . . ?
O5 Sn1 C1 C6 87.5(2) . . . . ?
C6 C1 C2 C3 -0.7(4) . . . . ?
Sn1 C1 C2 C3 176.3(2) . . . . ?
C1 C2 C3 C4 -0.9(5) . . . . ?
C2 C3 C4 C5 1.4(5) . . . . ?
C3 C4 C5 C6 -0.1(5) . . . . ?
C4 C5 C6 C1 -1.6(5) . . . . ?
C2 C1 C6 C5 2.0(4) . . . . ?
Sn1 C1 C6 C5 -175.3(2) . . . . ?
O1 Sn1 C7 C8 156.2(2) . . . . ?
N2 Sn1 C7 C8 -123.0(2) . . . . ?
C1 Sn1 C7 C8 5.4(3) . . . . ?
O5 Sn1 C7 C8 89.1(2) . . . . ?
O1 Sn1 C7 C12 -30.0(2) . . . . ?
N2 Sn1 C7 C12 50.8(2) . . . . ?
C1 Sn1 C7 C12 179.18(19) . . . . ?
O5 Sn1 C7 C12 -97.1(2) . . . . ?
C12 C7 C8 C9 1.3(4) . . . . ?
Sn1 C7 C8 C9 175.0(2) . . . . ?
C7 C8 C9 C10 -1.3(5) . . . . ?
C8 C9 C10 C11 0.3(5) . . . . ?
C9 C10 C11 C12 0.6(5) . . . . ?
C8 C7 C12 C11 -0.4(4) . . . . ?
Sn1 C7 C12 C11 -174.6(2) . . . . ?
C10 C11 C12 C7 -0.6(5) . . . . ?
Sn1 O1 C14 C13 -135.2(2) . . . . ?
Sn2 O1 C14 C13 60.4(3) . . . . ?
Sn1 O1 C14 C15 -11.7(3) . . . . ?
Sn2 O1 C14 C15 -176.05(15) . . . . ?
C16 N2 C15 O2 -0.3(4) . . . . ?
Sn1 N2 C15 O2 -174.8(2) . . . . ?
C16 N2 C15 C14 179.7(2) . . . . ?
Sn1 N2 C15 C14 5.1(3) . . . . ?
O1 C14 C15 O2 -176.1(3) . . . . ?
C13 C14 C15 O2 -52.5(4) . . . . ?
O1 C14 C15 N2 3.9(3) . . . . ?
C13 C14 C15 N2 127.5(3) . . . . ?
C15 N2 C16 C17 -161.9(2) . . . . ?
Sn1 N2 C16 C17 11.9(3) . . . . ?
C15 N2 C16 C21 75.7(3) . . . . ?
Sn1 N2 C16 C21 -110.5(2) . . . . ?
C18 O4 C17 O3 1.1(3) . . . . ?
C18 O4 C17 C16 -179.9(2) . . . . ?
N2 C16 C17 O3 -14.3(3) . . . . ?
C21 C16 C17 O3 109.0(3) . . . . ?
N2 C16 C17 O4 166.8(2) . . . . ?
C21 C16 C17 O4 -70.0(3) . . . . ?
C17 O4 C18 C20 -79.7(3) . . . . ?
C17 O4 C18 C19 158.3(2) . . . . ?
N2 C16 C21 C22 -146.3(2) . . . . ?
C17 C16 C21 C22 92.5(3) . . . . ?
N2 C16 C21 C23 88.4(3) . . . . ?
C17 C16 C21 C23 -32.8(3) . . . . ?
O5 Sn2 C24 C25 26.4(2) . . . . ?
C30 Sn2 C24 C25 172.0(2) . . . . ?
N1 Sn2 C24 C25 -55.9(2) . . . . ?
O1 Sn2 C24 C25 89.9(2) . . . . ?
O7 Sn2 C24 C25 -120.0(2) . . . . ?
O5 Sn2 C24 C29 -154.5(2) . . . . ?
C30 Sn2 C24 C29 -9.0(3) . . . . ?
N1 Sn2 C24 C29 123.2(2) . . . . ?
O1 Sn2 C24 C29 -91.0(2) . . . . ?
O7 Sn2 C24 C29 59.1(2) . . . . ?
C29 C24 C25 C26 0.6(4) . . . . ?
Sn2 C24 C25 C26 179.7(2) . . . . ?
C24 C25 C26 C27 0.3(5) . . . . ?
C25 C26 C27 C28 -0.7(5) . . . . ?
C26 C27 C28 C29 0.3(5) . . . . ?
C27 C28 C29 C24 0.6(5) . . . . ?
C25 C24 C29 C28 -1.0(4) . . . . ?
Sn2 C24 C29 C28 179.9(2) . . . . ?
O5 Sn2 C30 C35 170.8(2) . . . . ?
C24 Sn2 C30 C35 26.1(3) . . . . ?
N1 Sn2 C30 C35 -106.4(2) . . . . ?
O1 Sn2 C30 C35 106.9(3) . . . . ?
O7 Sn2 C30 C35 -40.4(2) . . . . ?
O5 Sn2 C30 C31 -10.0(3) . . . . ?
C24 Sn2 C30 C31 -154.8(2) . . . . ?
N1 Sn2 C30 C31 72.7(3) . . . . ?
O1 Sn2 C30 C31 -73.9(2) . . . . ?
O7 Sn2 C30 C31 138.7(2) . . . . ?
C35 C30 C31 C32 -0.5(5) . . . . ?
Sn2 C30 C31 C32 -179.6(3) . . . . ?
C30 C31 C32 C33 -0.1(6) . . . . ?
C31 C32 C33 C34 -1.1(8) . . . . ?
C32 C33 C34 C35 2.9(9) . . . . ?
C31 C30 C35 C34 2.2(5) . . . . ?
Sn2 C30 C35 C34 -178.6(3) . . . . ?
C33 C34 C35 C30 -3.4(7) . . . . ?
Sn2 O5 C37 C36 -139.58(18) . . . . ?
Sn1 O5 C37 C36 65.6(3) . . . . ?
Sn2 O5 C37 C38 -16.8(3) . . . . ?
Sn1 O5 C37 C38 -171.61(14) . . . . ?
C39 N1 C38 O6 0.6(4) . . . . ?
Sn2 N1 C38 O6 -158.9(2) . . . . ?
C39 N1 C38 C37 -178.9(2) . . . . ?
Sn2 N1 C38 C37 21.6(3) . . . . ?
O5 C37 C38 O6 176.7(2) . . . . ?
C36 C37 C38 O6 -60.5(3) . . . . ?
O5 C37 C38 N1 -3.7(3) . . . . ?
C36 C37 C38 N1 119.1(2) . . . . ?
C38 N1 C39 C40 -148.3(2) . . . . ?
Sn2 N1 C39 C40 8.9(3) . . . . ?
C38 N1 C39 C44 91.0(3) . . . . ?
Sn2 N1 C39 C44 -111.8(2) . . . . ?
Sn2 O7 C40 O8 179.7(2) . . . . ?
Sn2 O7 C40 C39 3.5(3) . . . . ?
C41 O8 C40 O7 -4.1(4) . . . . ?
C41 O8 C40 C39 172.5(3) . . . . ?
N1 C39 C40 O7 -7.6(4) . . . . ?
C44 C39 C40 O7 117.5(3) . . . . ?
N1 C39 C40 O8 175.8(2) . . . . ?
C44 C39 C40 O8 -59.2(3) . . . . ?
C40 O8 C41 C42 101.0(3) . . . . ?
C40 O8 C41 C43 -142.6(3) . . . . ?
N1 C39 C44 C45 70.2(3) . . . . ?
C40 C39 C44 C45 -50.7(3) . . . . ?
N1 C39 C44 C46 -55.5(3) . . . . ?
C40 C39 C44 C46 -176.4(2) . . . . ?
